data_2015722
loop_
_publ_author_name
'Werz, Daniel B.'
'Ohlbach, Frank'
'Rominger, Frank'
'Gleiter, Rolf'

_publ_section_title
;
 Bis(<i>tert</i>-butylsulfonyl)ethyne and
 1-<i>tert</i>-butylsulfinyl-2-<i>tert</i>-butylsulfonylethyne
;
_journal_coeditor_code AV3049
_journal_issue 1
_journal_name_full 'Acta Crystallographica Section C'
_journal_page_first o1
_journal_page_last o3
_journal_paper_doi 10.1107/S0108270106047834
_journal_volume 63
_journal_year 2007
_chemical_formula_iupac 'C10 H18 O4 S2'
_chemical_formula_moiety 'C10 H18 O4 S2'
_chemical_formula_sum 'C10 H18 O4 S2'
_chemical_formula_weight 266.36
_chemical_name_common BTSA
_chemical_name_systematic
;
Bis(tert-butylsulfonyl)ethyne
;
_space_group_IT_number 14
_symmetry_cell_setting monoclinic
_symmetry_space_group_name_Hall '-P 2yn'
_symmetry_space_group_name_H-M 'P 1 21/n 1'
_atom_sites_solution_hydrogens geom
_atom_sites_solution_primary direct
_atom_sites_solution_secondary difmap
_audit_creation_method SHELXL97
_cell_angle_alpha 90.00
_cell_angle_beta 90.267(2)
_cell_angle_gamma 90.00
_cell_formula_units_Z 2
_cell_length_a 5.7037(7)
_cell_length_b 10.7251(14)
_cell_length_c 10.5678(14)
_cell_measurement_reflns_used 3981
_cell_measurement_temperature 100(2)
_cell_measurement_theta_max 56.399
_cell_measurement_theta_min 5.411
_cell_volume 646.45(14)
_computing_cell_refinement 'SAINT-Plus (Bruker, 2001)'
_computing_data_collection 'SMART (Bruker, 2001)'
_computing_data_reduction SAINT-Plus
_computing_molecular_graphics 'XP (Sheldrick, 1998)'
_computing_publication_material SHELXL97
_computing_structure_refinement 'SHELXL97 (Sheldrick, 1997)'
_computing_structure_solution 'SHELXS97 (Sheldrick, 1997)'
_diffrn_ambient_temperature 100(2)
_diffrn_measured_fraction_theta_full 0.997
_diffrn_measured_fraction_theta_max 0.997
_diffrn_measurement_device 'area detector'
_diffrn_measurement_device_type 'Bruker APEX'
_diffrn_measurement_method \w
_diffrn_radiation_monochromator graphite
_diffrn_radiation_source 'fine-focus sealed tube'
_diffrn_radiation_type MoK\a
_diffrn_radiation_wavelength 0.71073
_diffrn_reflns_av_R_equivalents 0.0218
_diffrn_reflns_av_sigmaI/netI 0.0183
_diffrn_reflns_limit_h_max 7
_diffrn_reflns_limit_h_min -7
_diffrn_reflns_limit_k_max 14
_diffrn_reflns_limit_k_min -14
_diffrn_reflns_limit_l_max 14
_diffrn_reflns_limit_l_min -13
_diffrn_reflns_number 6615
_diffrn_reflns_theta_full 28.28
_diffrn_reflns_theta_max 28.28
_diffrn_reflns_theta_min 2.71
_diffrn_standards_decay_% 0.09
_diffrn_standards_interval_count 1740
_diffrn_standards_number 115
_exptl_absorpt_coefficient_mu 0.408
_exptl_absorpt_correction_T_max 0.9603
_exptl_absorpt_correction_T_min 0.8537
_exptl_absorpt_correction_type multi-scan
_exptl_absorpt_process_details '(Blessing, 1995)'
_exptl_crystal_colour colourless
_exptl_crystal_density_diffrn 1.368
_exptl_crystal_density_method 'not measured'
_exptl_crystal_description polyhedron
_exptl_crystal_F_000 284
_exptl_crystal_size_max 0.39
_exptl_crystal_size_mid 0.21
_exptl_crystal_size_min 0.09
_refine_diff_density_max 0.397
_refine_diff_density_min -0.345
_refine_ls_extinction_method none
_refine_ls_goodness_of_fit_ref 1.278
_refine_ls_hydrogen_treatment refall
_refine_ls_matrix_type full
_refine_ls_number_parameters 109
_refine_ls_number_reflns 1599
_refine_ls_number_restraints 0
_refine_ls_restrained_S_all 1.278
_refine_ls_R_factor_all 0.0378
_refine_ls_R_factor_gt 0.0368
_refine_ls_shift/su_max 0.000
_refine_ls_shift/su_mean 0.000
_refine_ls_structure_factor_coef Fsqd
_refine_ls_weighting_details 'calc w = 1/[\s^2^(Fo^2^)+(0.0158P)^2^+0.7261P] where P=(Fo^2^+2Fc^2^)/3'
_refine_ls_weighting_scheme calc
_refine_ls_wR_factor_gt 0.0837
_refine_ls_wR_factor_ref 0.0842
_reflns_number_gt 1559
_reflns_number_total 1599
_reflns_threshold_expression I>2\s(I)
_cod_data_source_file av3049.cif
_cod_data_source_block I
_cod_original_sg_symbol_H-M P21/n
_cod_database_code 2015722
_cod_database_fobs_code 2015722

loop_
_symmetry_equiv_pos_as_xyz
'x, y, z'
'-x+1/2, y+1/2, -z+1/2'
'-x, -y, -z'
'x-1/2, -y-1/2, z-1/2'

loop_
_atom_site_type_symbol
_atom_site_label
_atom_site_fract_x
_atom_site_fract_y
_atom_site_fract_z
_atom_site_U_iso_or_equiv
_atom_site_adp_type
_atom_site_calc_flag
_atom_site_occupancy
S S1 0.22664(7) 0.39214(4) 0.12201(4) 0.01359(13) Uani d 1
O O1 0.0492(2) 0.48056(13) 0.15527(13) 0.0201(3) Uani d 1
O O2 0.1607(2) 0.28301(12) 0.05177(12) 0.0206(3) Uani d 1
C C1 0.4308(3) 0.47174(17) 0.03109(16) 0.0160(3) Uani d 1
C C2 0.3928(3) 0.34710(16) 0.26033(16) 0.0143(3) Uani d 1
C C3 0.2114(3) 0.28751(19) 0.34855(18) 0.0200(4) Uani d 1
H H3A 0.093(4) 0.348(2) 0.374(2) 0.020(6) Uiso d 1
H H3B 0.292(4) 0.260(2) 0.421(2) 0.031(7) Uiso d 1
H H3C 0.129(5) 0.218(3) 0.307(3) 0.036(7) Uiso d 1
C C4 0.5020(4) 0.46317(18) 0.32022(18) 0.0200(4) Uani d 1
H H4A 0.383(4) 0.525(2) 0.345(2) 0.022(6) Uiso d 1
H H4B 0.616(5) 0.502(2) 0.263(3) 0.033(7) Uiso d 1
H H4C 0.578(5) 0.440(2) 0.393(3) 0.031(7) Uiso d 1
C C5 0.5795(3) 0.25378(18) 0.21940(18) 0.0186(4) Uani d 1
H H5A 0.660(4) 0.229(2) 0.294(2) 0.020(6) Uiso d 1
H H5B 0.508(4) 0.180(2) 0.178(2) 0.022(6) Uiso d 1
H H5C 0.686(4) 0.291(2) 0.166(2) 0.026(6) Uiso d 1

loop_
_atom_site_aniso_label
_atom_site_aniso_U_11
_atom_site_aniso_U_22
_atom_site_aniso_U_33
_atom_site_aniso_U_12
_atom_site_aniso_U_13
_atom_site_aniso_U_23
S1 0.0137(2) 0.0154(2) 0.0117(2) -0.00155(15) -0.00001(14) 0.00180(15)
O1 0.0166(6) 0.0229(7) 0.0208(6) 0.0034(5) 0.0022(5) 0.0032(5)
O2 0.0235(7) 0.0207(7) 0.0177(6) -0.0058(5) -0.0036(5) -0.0010(5)
C1 0.0173(8) 0.0168(8) 0.0138(8) 0.0009(6) -0.0002(6) 0.0014(6)
C2 0.0138(7) 0.0173(8) 0.0119(7) -0.0005(6) -0.0003(6) 0.0028(6)
C3 0.0173(8) 0.0260(10) 0.0168(9) -0.0007(7) 0.0024(7) 0.0071(7)
C4 0.0225(9) 0.0219(9) 0.0155(9) -0.0027(7) -0.0032(7) -0.0024(7)
C5 0.0152(8) 0.0201(9) 0.0205(9) 0.0026(7) 0.0008(7) 0.0027(7)

loop_
_atom_type_symbol
_atom_type_description
_atom_type_scat_dispersion_real
_atom_type_scat_dispersion_imag
_atom_type_scat_source
C C 0.0033 0.0016 'International Tables Vol C Tables 4.2.6.8 and 6.1.1.4'
H H 0.0000 0.0000 'International Tables Vol C Tables 4.2.6.8 and 6.1.1.4'
O O 0.0106 0.0060 'International Tables Vol C Tables 4.2.6.8 and 6.1.1.4'
S S 0.1246 0.1234 'International Tables Vol C Tables 4.2.6.8 and 6.1.1.4'

loop_
_geom_angle_atom_site_label_1
_geom_angle_atom_site_label_2
_geom_angle_atom_site_label_3
_geom_angle_site_symmetry_1
_geom_angle
_geom_angle_publ_flag
O1 S1 O2 . 118.90(8) yes
O1 S1 C1 . 106.66(8) yes
O2 S1 C1 . 106.82(8) yes
O1 S1 C2 . 110.35(8) yes
O2 S1 C2 . 109.63(8) yes
C1 S1 C2 . 103.22(8) yes
C1 C1 S1 3_665 178.9(2) yes
C5 C2 C4 . 111.61(15) ?
C5 C2 C3 . 111.87(15) ?
C4 C2 C3 . 111.23(15) ?
C5 C2 S1 . 108.10(12) ?
C4 C2 S1 . 109.21(12) ?
C3 C2 S1 . 104.50(12) ?
C2 C3 H3A . 110.9(13) ?
C2 C3 H3B . 107.3(16) ?
H3A C3 H3B . 109(2) ?
C2 C3 H3C . 111.4(16) ?
H3A C3 H3C . 107(2) ?
H3B C3 H3C . 111(2) ?
C2 C4 H4A . 112.2(14) ?
C2 C4 H4B . 110.9(15) ?
H4A C4 H4B . 110(2) ?
C2 C4 H4C . 108.2(16) ?
H4A C4 H4C . 107(2) ?
H4B C4 H4C . 108(2) ?
C2 C5 H5A . 106.5(14) ?
C2 C5 H5B . 111.3(14) ?
H5A C5 H5B . 110.0(19) ?
C2 C5 H5C . 110.5(15) ?
H5A C5 H5C . 108(2) ?
H5B C5 H5C . 111(2) ?

loop_
_geom_bond_atom_site_label_1
_geom_bond_atom_site_label_2
_geom_bond_site_symmetry_2
_geom_bond_distance
_geom_bond_publ_flag
S1 O1 . 1.4321(14) yes
S1 O2 . 1.4351(13) yes
S1 C1 . 1.7374(18) yes
S1 C2 . 1.8044(17) yes
C1 C1 3_665 1.195(4) yes
C2 C5 . 1.526(2) ?
C2 C4 . 1.528(2) ?
C2 C3 . 1.535(2) ?
C3 H3A . 0.98(2) ?
C3 H3B . 0.94(3) ?
C3 H3C . 0.98(3) ?
C4 H4A . 0.98(2) ?
C4 H4B . 0.98(3) ?
C4 H4C . 0.91(3) ?
C5 H5A . 0.95(2) ?
C5 H5B . 0.99(2) ?
C5 H5C . 0.92(3) ?
